data_2240963
loop_
_publ_author_name
'A\,sk\?in, G\"ul\,cin \,Sefiye'
'Necefo\(glu, Hacali'
'\"Ozkaya, Safiye'
'Dilek, Nefise'
'H\"okelek, Tuncer'

_publ_section_title
;
 Crystal structure of
 tetrakis(\m-2,4,6-trimethylbenzoato-\k^2^<i>O</i>:<i>O</i>')bis[(nicotinamide-\k<i>N</i>^1^)copper(II)]
;
_journal_coeditor_code XU5858
_journal_issue 8
_journal_name_full 'Acta Crystallographica Section E'
_journal_page_first 989
_journal_page_last 992
_journal_paper_doi 10.1107/S2056989015013882
_journal_volume 71
_journal_year 2015
_chemical_formula_iupac '[Cu2 (C10 H11 O2)4 (C6 H6 N2 O)2]'
_chemical_formula_moiety 'C52 H56 Cu2 N4 O10'
_chemical_formula_sum 'C52 H56 Cu2 N4 O10'
_chemical_formula_weight 1024.11
_chemical_name_systematic
Tetrakis(\m-2,4,6-trimethylbenzoato-\k^2^<i>O</i>:<i>O</i>')bis[(nicotinamide-\k<i>N</i>^1^)copper(II)]
_space_group_IT_number 5
_symmetry_cell_setting monoclinic
_symmetry_space_group_name_Hall 'C 2y'
_symmetry_space_group_name_H-M 'C 1 2 1'
_atom_sites_solution_hydrogens geom
_atom_sites_solution_primary direct
_atom_sites_solution_secondary difmap
_audit_creation_method SHELXL-97
_cell_angle_alpha 90.00
_cell_angle_beta 98.204(2)
_cell_angle_gamma 90.00
_cell_formula_units_Z 4
_cell_length_a 27.9186(7)
_cell_length_b 17.2843(5)
_cell_length_c 10.7570(3)
_cell_measurement_reflns_used 9983
_cell_measurement_temperature 296(2)
_cell_measurement_theta_max 28.10
_cell_measurement_theta_min 2.24
_cell_volume 5137.7(2)
_computing_cell_refinement
;
<i>SAINT</i> (Bruker, 2012)
;
_computing_data_collection
;
<i>APEX2</i> (Bruker, 2012)
;
_computing_data_reduction
;
<i>SAINT</i> (Bruker, 2012)
;
_computing_molecular_graphics
;
<i>ORTEP-3 for Windows</i> (Farrugia, 2012)
;
_computing_publication_material
;
WinGX (Farrugia, 2012) and PLATON (Spek, 2009)
;
_computing_structure_refinement
;
<i>SHELXL97</i> (Sheldrick, 2008)
;
_computing_structure_solution
;
<i>SHELXS97</i> (Sheldrick, 2008)
;
_diffrn_ambient_temperature 296(2)
_diffrn_measured_fraction_theta_full 0.985
_diffrn_measured_fraction_theta_max 0.985
_diffrn_measurement_device_type 'Bruker SMART BREEZE CCD'
_diffrn_measurement_method '\f and \w scans'
_diffrn_radiation_monochromator graphite
_diffrn_radiation_source 'fine-focus sealed tube'
_diffrn_radiation_type MoK\a
_diffrn_radiation_wavelength 0.71073
_diffrn_reflns_av_R_equivalents 0.0547
_diffrn_reflns_av_sigmaI/netI 0.0512
_diffrn_reflns_limit_h_max 37
_diffrn_reflns_limit_h_min -37
_diffrn_reflns_limit_k_max 23
_diffrn_reflns_limit_k_min -23
_diffrn_reflns_limit_l_max 14
_diffrn_reflns_limit_l_min -14
_diffrn_reflns_number 64770
_diffrn_reflns_theta_full 28.53
_diffrn_reflns_theta_max 28.53
_diffrn_reflns_theta_min 1.39
_exptl_absorpt_coefficient_mu 0.887
_exptl_absorpt_correction_T_max 0.91
_exptl_absorpt_correction_T_min 0.62
_exptl_absorpt_correction_type multi-scan
_exptl_absorpt_process_details
;
(<i>SADABS</i>; Bruker, 2012)
;
_exptl_crystal_colour green
_exptl_crystal_density_diffrn 1.324
_exptl_crystal_density_method 'not measured'
_exptl_crystal_description block
_exptl_crystal_F_000 2136
_exptl_crystal_size_max 0.45
_exptl_crystal_size_mid 0.38
_exptl_crystal_size_min 0.23
_refine_diff_density_max 0.648
_refine_diff_density_min -0.273
_refine_ls_abs_structure_details
;
Flack (1983), 5232 Friedel pairs
;
_refine_ls_abs_structure_Flack 0.488(8)
_refine_ls_extinction_method none
_refine_ls_goodness_of_fit_ref 1.025
_refine_ls_hydrogen_treatment constr
_refine_ls_matrix_type full
_refine_ls_number_parameters 626
_refine_ls_number_reflns 12762
_refine_ls_number_restraints 1
_refine_ls_restrained_S_all 1.025
_refine_ls_R_factor_all 0.0696
_refine_ls_R_factor_gt 0.0416
_refine_ls_shift/su_max 0.001
_refine_ls_shift/su_mean 0.000
_refine_ls_structure_factor_coef Fsqd
_refine_ls_weighting_details 'calc w=1/[\s^2^(Fo^2^)+(0.0515P)^2^+0.2754P] where P=(Fo^2^+2Fc^2^)/3'
_refine_ls_weighting_scheme calc
_refine_ls_wR_factor_gt 0.0878
_refine_ls_wR_factor_ref 0.0993
_reflns_number_gt 9682
_reflns_number_total 12762
_reflns_threshold_expression I>2\s(I)
_cod_data_source_file xu5858sup1.cf
_cod_data_source_block I
_cod_original_sg_symbol_H-M 'C 2'
_cod_database_code 2240963
_cod_database_fobs_code 2240963

loop_
_symmetry_equiv_pos_as_xyz
'x, y, z'
'-x, y, -z'
'x+1/2, y+1/2, z'
'-x+1/2, y+1/2, -z'

loop_
_atom_site_type_symbol
_atom_site_label
_atom_site_fract_x
_atom_site_fract_y
_atom_site_fract_z
_atom_site_U_iso_or_equiv
_atom_site_adp_type
_atom_site_calc_flag
_atom_site_refinement_flags
_atom_site_occupancy
_atom_site_symmetry_multiplicity
Cu Cu1 0.239902(12) 0.411564(19) 0.30231(3) 0.03970(9) Uani d . 1 1
Cu Cu2 0.280625(12) 0.30456(2) 0.18371(3) 0.04180(10) Uani d . 1 1
O O1 0.20128(7) 0.42725(13) 0.13420(18) 0.0509(6) Uani d . 1 1
O O2 0.22783(7) 0.32167(13) 0.04546(18) 0.0515(6) Uani d . 1 1
O O3 0.32599(7) 0.29941(16) 0.34120(17) 0.0535(5) Uani d . 1 1
O O4 0.28428(8) 0.37737(14) 0.45109(19) 0.0527(6) Uani d . 1 1
O O5 0.29283(9) 0.47641(15) 0.2605(2) 0.0615(6) Uani d . 1 1
O O6 0.31786(9) 0.39256(15) 0.1280(2) 0.0596(7) Uani d . 1 1
O O7 0.19297(7) 0.33013(14) 0.3270(2) 0.0507(6) Uani d . 1 1
O O8 0.23743(8) 0.23502(14) 0.2633(2) 0.0541(6) Uani d . 1 1
O O9 0.44557(8) 0.12811(17) 0.2878(2) 0.0652(6) Uani d . 1 1
O O10 0.06281(8) 0.55162(17) 0.2345(3) 0.0716(7) Uani d . 1 1
N N1 0.31634(9) 0.21015(16) 0.1016(2) 0.0443(6) Uani d . 1 1
N N2 0.46313(10) 0.06819(19) 0.1157(3) 0.0676(8) Uani d . 1 1
H H2A 0.4920 0.0571 0.1503 0.081 Uiso calc R 1 1
H H2B 0.4534 0.0542 0.0396 0.081 Uiso calc R 1 1
N N3 0.20298(9) 0.50200(15) 0.3904(2) 0.0426(6) Uani d . 1 1
N N4 0.04618(10) 0.60685(19) 0.4118(3) 0.0677(8) Uani d . 1 1
H H4A 0.0161 0.6123 0.3820 0.081 Uiso calc R 1 1
H H4B 0.0567 0.6223 0.4867 0.081 Uiso calc R 1 1
C C1 0.19966(11) 0.3779(2) 0.0476(3) 0.0458(7) Uani d . 1 1
C C2 0.16007(13) 0.38795(19) -0.0621(3) 0.0527(8) Uani d . 1 1
C C3 0.11368(14) 0.3644(2) -0.0520(4) 0.0672(10) Uani d . 1 1
C C4 0.07795(15) 0.3761(2) -0.1561(4) 0.0807(12) Uani d . 1 1
H H4 0.0465 0.3600 -0.1515 0.097 Uiso calc R 1 1
C C5 0.08796(16) 0.4107(3) -0.2648(3) 0.0781(12) Uani d . 1 1
C C6 0.13336(17) 0.4347(2) -0.2702(3) 0.0790(13) Uani d . 1 1
H H6 0.1399 0.4598 -0.3424 0.095 Uiso calc R 1 1
C C7 0.17125(14) 0.4234(2) -0.1717(3) 0.0624(9) Uani d . 1 1
C C8 0.10128(15) 0.3257(3) 0.0654(4) 0.1026(17) Uani d . 1 1
H H8A 0.0669 0.3274 0.0652 0.154 Uiso calc R 1 1
H H8B 0.1172 0.3525 0.1381 0.154 Uiso calc R 1 1
H H8C 0.1119 0.2729 0.0675 0.154 Uiso calc R 1 1
C C9 0.04713(19) 0.4217(3) -0.3750(4) 0.121(2) Uani d . 1 1
H H9A 0.0186 0.3952 -0.3574 0.181 Uiso calc R 1 1
H H9B 0.0570 0.4010 -0.4502 0.181 Uiso calc R 1 1
H H9C 0.0402 0.4759 -0.3863 0.181 Uiso calc R 1 1
C C10 0.22098(18) 0.4523(4) -0.1810(4) 0.0955(15) Uani d . 1 1
H H10A 0.2278 0.4454 -0.2652 0.143 Uiso calc R 1 1
H H10B 0.2441 0.4240 -0.1239 0.143 Uiso calc R 1 1
H H10C 0.2230 0.5063 -0.1597 0.143 Uiso calc R 1 1
C C11 0.31862(10) 0.33173(18) 0.4411(3) 0.0429(7) Uani d . 1 1
C C12 0.35379(10) 0.3143(2) 0.5561(2) 0.0437(7) Uani d . 1 1
C C13 0.40357(10) 0.3205(2) 0.5505(3) 0.0553(8) Uani d . 1 1
C C14 0.43536(11) 0.3010(3) 0.6573(3) 0.0687(10) Uani d . 1 1
H H14 0.4684 0.3058 0.6553 0.082 Uiso calc R 1 1
C C15 0.42023(13) 0.2751(2) 0.7651(3) 0.0631(10) Uani d . 1 1
C C16 0.37164(14) 0.2692(2) 0.7671(3) 0.0649(10) Uani d . 1 1
H H16 0.3609 0.2514 0.8399 0.078 Uiso calc R 1 1
C C17 0.33741(11) 0.2886(2) 0.6652(3) 0.0553(9) Uani d . 1 1
C C18 0.42314(14) 0.3460(3) 0.4338(4) 0.0879(14) Uani d . 1 1
H H18A 0.4014 0.3828 0.3890 0.132 Uiso calc R 1 1
H H18B 0.4262 0.3020 0.3812 0.132 Uiso calc R 1 1
H H18C 0.4543 0.3696 0.4567 0.132 Uiso calc R 1 1
C C19 0.45624(16) 0.2522(3) 0.8763(4) 0.0939(15) Uani d . 1 1
H H19A 0.4399 0.2452 0.9482 0.141 Uiso calc R 1 1
H H19B 0.4802 0.2920 0.8935 0.141 Uiso calc R 1 1
H H19C 0.4716 0.2046 0.8583 0.141 Uiso calc R 1 1
C C20 0.28484(13) 0.2766(3) 0.6738(4) 0.0895(17) Uani d . 1 1
H H20A 0.2816 0.2466 0.7473 0.134 Uiso calc R 1 1
H H20B 0.2698 0.2496 0.6005 0.134 Uiso calc R 1 1
H H20C 0.2694 0.3259 0.6793 0.134 Uiso calc R 1 1
C C21 0.32081(11) 0.4560(2) 0.1842(3) 0.0495(8) Uani d . 1 1
C C22 0.36131(12) 0.5106(2) 0.1680(3) 0.0508(8) Uani d . 1 1
C C23 0.40471(15) 0.4835(3) 0.1295(4) 0.0757(11) Uani d . 1 1
C C24 0.44281(16) 0.5350(3) 0.1284(5) 0.0941(15) Uani d . 1 1
H H24 0.4713 0.5166 0.1036 0.113 Uiso calc R 1 1
C C25 0.44094(15) 0.6109(3) 0.1614(4) 0.0848(13) Uani d . 1 1
C C26 0.39781(15) 0.6374(3) 0.1929(4) 0.0729(11) Uani d . 1 1
H H26 0.3949 0.6896 0.2117 0.087 Uiso calc R 1 1
C C27 0.35870(12) 0.5894(2) 0.1974(3) 0.0606(9) Uani d . 1 1
C C28 0.41129(19) 0.4012(3) 0.0869(6) 0.117(2) Uani d . 1 1
H H28A 0.4060 0.3660 0.1526 0.176 Uiso calc R 1 1
H H28B 0.4436 0.3947 0.0676 0.176 Uiso calc R 1 1
H H28C 0.3885 0.3906 0.0133 0.176 Uiso calc R 1 1
C C29 0.48412(19) 0.6644(4) 0.1659(6) 0.125(2) Uani d . 1 1
H H29A 0.4937 0.6818 0.2505 0.188 Uiso calc R 1 1
H H29B 0.4756 0.7082 0.1124 0.188 Uiso calc R 1 1
H H29C 0.5105 0.6371 0.1375 0.188 Uiso calc R 1 1
C C30 0.31381(15) 0.6275(3) 0.2358(6) 0.1002(17) Uani d . 1 1
H H30A 0.2854 0.6049 0.1891 0.150 Uiso calc R 1 1
H H30B 0.3144 0.6819 0.2185 0.150 Uiso calc R 1 1
H H30C 0.3134 0.6196 0.3240 0.150 Uiso calc R 1 1
C C31 0.20049(11) 0.2598(2) 0.3071(3) 0.0449(8) Uani d . 1 1
C C32 0.16422(12) 0.2020(2) 0.3347(3) 0.0522(8) Uani d . 1 1
C C33 0.13735(14) 0.2143(2) 0.4338(4) 0.0671(10) Uani d . 1 1
C C34 0.10455(18) 0.1582(3) 0.4569(4) 0.0922(14) Uani d . 1 1
H H34 0.0868 0.1662 0.5228 0.111 Uiso calc R 1 1
C C35 0.0967(2) 0.0922(3) 0.3890(6) 0.1039(17) Uani d . 1 1
C C36 0.12263(19) 0.0821(3) 0.2899(5) 0.0980(16) Uani d . 1 1
H H36 0.1173 0.0377 0.2410 0.118 Uiso calc R 1 1
C C37 0.15580(15) 0.1348(2) 0.2611(4) 0.0687(10) Uani d . 1 1
C C38 0.14293(17) 0.2838(3) 0.5166(4) 0.0919(14) Uani d . 1 1
H H38A 0.1767 0.2925 0.5453 0.138 Uiso calc R 1 1
H H38B 0.1262 0.2756 0.5875 0.138 Uiso calc R 1 1
H H38C 0.1295 0.3281 0.4702 0.138 Uiso calc R 1 1
C C39 0.0593(3) 0.0313(4) 0.4179(8) 0.193(4) Uani d . 1 1
H H39A 0.0600 -0.0122 0.3627 0.290 Uiso calc R 1 1
H H39B 0.0275 0.0538 0.4055 0.290 Uiso calc R 1 1
H H39C 0.0670 0.0145 0.5034 0.290 Uiso calc R 1 1
C C40 0.18033(17) 0.1189(3) 0.1461(4) 0.0982(15) Uani d . 1 1
H H40A 0.1788 0.1644 0.0946 0.147 Uiso calc R 1 1
H H40B 0.1641 0.0771 0.0988 0.147 Uiso calc R 1 1
H H40C 0.2135 0.1051 0.1723 0.147 Uiso calc R 1 1
C C41 0.36040(10) 0.18707(19) 0.1549(3) 0.0455(7) Uani d . 1 1
H H41 0.3755 0.2140 0.2246 0.055 Uiso calc R 1 1
C C42 0.38439(10) 0.12515(18) 0.1110(3) 0.0427(7) Uani d . 1 1
C C43 0.36146(12) 0.0844(2) 0.0096(3) 0.0565(8) Uani d . 1 1
H H43 0.3766 0.0423 -0.0218 0.068 Uiso calc R 1 1
C C44 0.31598(13) 0.1064(2) -0.0448(3) 0.0620(9) Uani d . 1 1
H H44 0.2998 0.0792 -0.1126 0.074 Uiso calc R 1 1
C C45 0.29488(11) 0.1698(2) 0.0032(3) 0.0515(8) Uani d . 1 1
H H45 0.2643 0.1852 -0.0347 0.062 Uiso calc R 1 1
C C46 0.43379(11) 0.10668(19) 0.1795(3) 0.0501(8) Uani d . 1 1
C C47 0.15598(10) 0.51250(18) 0.3511(3) 0.0418(7) Uani d . 1 1
H H47 0.1412 0.4809 0.2868 0.050 Uiso calc R 1 1
C C48 0.12797(10) 0.56738(19) 0.3998(3) 0.0446(7) Uani d . 1 1
C C49 0.15054(12) 0.61396(19) 0.4959(3) 0.0533(8) Uani d . 1 1
H H49 0.1332 0.6520 0.5313 0.064 Uiso calc R 1 1
C C50 0.19866(13) 0.6030(2) 0.5376(3) 0.0578(9) Uani d . 1 1
H H50 0.2144 0.6331 0.6025 0.069 Uiso calc R 1 1
C C51 0.22351(11) 0.5469(2) 0.4825(3) 0.0504(8) Uani d . 1 1
H H51 0.2563 0.5402 0.5113 0.060 Uiso calc R 1 1
C C52 0.07610(11) 0.5748(2) 0.3426(3) 0.0523(8) Uani d . 1 1

loop_
_atom_site_aniso_label
_atom_site_aniso_U_11
_atom_site_aniso_U_22
_atom_site_aniso_U_33
_atom_site_aniso_U_12
_atom_site_aniso_U_13
_atom_site_aniso_U_23
Cu1 0.03574(17) 0.0471(2) 0.03418(17) 0.01540(16) -0.00220(12) -0.00320(16)
Cu2 0.03820(18) 0.0504(2) 0.03404(16) 0.01698(16) -0.00414(12) -0.00630(16)
O1 0.0585(12) 0.0539(15) 0.0354(10) 0.0202(11) -0.0096(9) -0.0022(9)
O2 0.0514(12) 0.0569(15) 0.0402(11) 0.0185(11) -0.0137(8) -0.0064(10)
O3 0.0450(11) 0.0702(15) 0.0398(10) 0.0234(12) -0.0125(8) -0.0096(11)
O4 0.0459(12) 0.0701(15) 0.0379(11) 0.0196(11) -0.0085(9) -0.0090(10)
O5 0.0594(14) 0.0630(16) 0.0648(15) 0.0031(12) 0.0180(12) -0.0096(12)
O6 0.0591(14) 0.0650(17) 0.0556(14) -0.0006(11) 0.0117(11) -0.0136(12)
O7 0.0409(11) 0.0566(15) 0.0546(13) 0.0093(10) 0.0073(10) 0.0002(10)
O8 0.0474(13) 0.0546(14) 0.0610(14) 0.0163(11) 0.0100(11) 0.0038(11)
O9 0.0413(12) 0.0855(18) 0.0675(16) 0.0228(12) 0.0033(10) -0.0023(14)
O10 0.0397(12) 0.094(2) 0.0800(18) 0.0205(13) 0.0049(12) -0.0113(15)
N1 0.0402(14) 0.0470(15) 0.0444(14) 0.0123(12) 0.0014(11) -0.0111(12)
N2 0.0439(15) 0.075(2) 0.086(2) 0.0193(15) 0.0162(14) -0.0060(17)
N3 0.0347(13) 0.0517(16) 0.0399(13) 0.0110(11) 0.0000(10) -0.0049(11)
N4 0.0443(15) 0.083(2) 0.079(2) 0.0186(15) 0.0207(14) -0.0020(17)
C1 0.0449(17) 0.0522(19) 0.0370(15) 0.0074(15) -0.0050(12) 0.0058(14)
C2 0.063(2) 0.0490(19) 0.0398(16) 0.0163(15) -0.0152(14) -0.0035(13)
C3 0.063(2) 0.066(2) 0.063(2) 0.0056(19) -0.0241(17) 0.0057(18)
C4 0.070(2) 0.070(3) 0.087(3) 0.008(2) -0.040(2) -0.003(2)
C5 0.099(3) 0.061(2) 0.058(2) 0.024(3) -0.043(2) -0.009(2)
C6 0.116(4) 0.068(3) 0.0424(19) 0.020(2) -0.026(2) 0.0018(17)
C7 0.080(2) 0.061(2) 0.0410(16) 0.013(2) -0.0097(15) -0.0024(16)
C8 0.066(2) 0.138(5) 0.095(3) -0.022(3) -0.017(2) 0.039(3)
C9 0.132(4) 0.113(4) 0.091(3) 0.038(4) -0.077(3) -0.015(3)
C10 0.118(4) 0.114(4) 0.055(2) 0.002(3) 0.012(2) 0.013(2)
C11 0.0367(15) 0.0481(18) 0.0405(15) 0.0096(13) -0.0058(11) -0.0015(13)
C12 0.0389(14) 0.0513(19) 0.0367(13) 0.0109(14) -0.0093(11) 0.0003(14)
C13 0.0410(16) 0.068(2) 0.0523(17) 0.0044(15) -0.0076(13) -0.0041(16)
C14 0.0374(16) 0.090(3) 0.072(2) 0.0075(19) -0.0146(14) -0.018(2)
C15 0.062(2) 0.070(2) 0.0477(19) 0.0130(18) -0.0232(16) -0.0085(16)
C16 0.071(2) 0.079(3) 0.0398(17) 0.010(2) -0.0087(15) 0.0056(17)
C17 0.0466(16) 0.074(3) 0.0427(16) 0.0091(16) -0.0047(12) 0.0017(16)
C18 0.056(2) 0.134(4) 0.072(3) -0.020(3) 0.0045(19) 0.002(3)
C19 0.087(3) 0.111(4) 0.069(3) 0.028(3) -0.040(2) -0.009(2)
C20 0.054(2) 0.150(5) 0.065(2) 0.006(2) 0.0123(19) 0.023(3)
C21 0.0439(17) 0.061(2) 0.0411(16) 0.0079(16) -0.0030(13) 0.0019(16)
C22 0.0495(17) 0.059(2) 0.0427(16) 0.0067(16) 0.0032(14) 0.0028(15)
C23 0.076(3) 0.081(3) 0.076(3) 0.000(2) 0.030(2) -0.005(2)
C24 0.073(3) 0.097(4) 0.123(4) -0.001(3) 0.050(3) 0.008(3)
C25 0.065(2) 0.099(4) 0.091(3) -0.014(2) 0.015(2) 0.013(3)
C26 0.075(3) 0.072(3) 0.070(2) -0.005(2) 0.002(2) 0.001(2)
C27 0.0500(19) 0.071(3) 0.055(2) 0.0028(18) -0.0093(15) -0.0002(18)
C28 0.109(4) 0.096(4) 0.165(5) 0.016(3) 0.085(4) -0.014(4)
C29 0.095(4) 0.124(5) 0.163(6) -0.040(3) 0.040(4) 0.010(4)
C30 0.059(2) 0.064(3) 0.173(5) 0.008(2) -0.001(3) -0.016(3)
C31 0.0452(18) 0.055(2) 0.0322(14) 0.0157(15) -0.0033(12) 0.0054(13)
C32 0.0571(19) 0.052(2) 0.0453(17) 0.0112(16) 0.0001(14) 0.0084(15)
C33 0.069(2) 0.076(3) 0.059(2) 0.003(2) 0.0191(18) 0.0084(19)
C34 0.102(3) 0.104(4) 0.079(3) -0.004(3) 0.040(3) 0.015(3)
C35 0.119(4) 0.089(4) 0.110(4) -0.030(3) 0.039(3) 0.011(3)
C36 0.116(4) 0.069(3) 0.110(4) -0.019(3) 0.019(3) -0.003(3)
C37 0.071(2) 0.064(2) 0.070(2) 0.003(2) 0.0060(19) 0.001(2)
C38 0.102(3) 0.105(4) 0.080(3) -0.003(3) 0.052(3) -0.012(3)
C39 0.249(10) 0.116(6) 0.240(10) -0.080(6) 0.123(9) -0.005(6)
C40 0.102(3) 0.103(4) 0.091(3) -0.011(3) 0.017(3) -0.051(3)
C41 0.0357(15) 0.0547(19) 0.0455(16) 0.0095(14) 0.0040(12) -0.0031(14)
C42 0.0355(14) 0.0430(16) 0.0519(17) 0.0049(13) 0.0140(13) 0.0034(14)
C43 0.059(2) 0.0456(19) 0.067(2) 0.0119(16) 0.0185(17) -0.0113(16)
C44 0.058(2) 0.067(2) 0.059(2) 0.0052(18) 0.0034(16) -0.0252(18)
C45 0.0437(16) 0.064(2) 0.0456(16) 0.0121(16) 0.0026(13) -0.0119(15)
C46 0.0408(16) 0.0447(18) 0.067(2) 0.0086(14) 0.0162(15) 0.0073(16)
C47 0.0399(15) 0.0433(17) 0.0415(15) 0.0073(13) 0.0031(12) -0.0060(13)
C48 0.0370(15) 0.0455(17) 0.0534(18) 0.0042(14) 0.0136(13) 0.0031(14)
C49 0.0557(19) 0.0428(18) 0.065(2) 0.0053(15) 0.0224(16) -0.0139(16)
C50 0.062(2) 0.057(2) 0.0554(19) -0.0052(17) 0.0093(16) -0.0178(16)
C51 0.0388(16) 0.062(2) 0.0492(17) 0.0019(15) 0.0005(13) -0.0077(15)
C52 0.0390(16) 0.0495(19) 0.070(2) 0.0109(14) 0.0142(15) 0.0038(17)

loop_
_atom_type_symbol
_atom_type_description
_atom_type_scat_dispersion_real
_atom_type_scat_dispersion_imag
_atom_type_scat_source
C C 0.0033 0.0016 'International Tables Vol C Tables 4.2.6.8 and 6.1.1.4'
H H 0.0000 0.0000 'International Tables Vol C Tables 4.2.6.8 and 6.1.1.4'
Cu Cu 0.3201 1.2651 'International Tables Vol C Tables 4.2.6.8 and 6.1.1.4'
N N 0.0061 0.0033 'International Tables Vol C Tables 4.2.6.8 and 6.1.1.4'
O O 0.0106 0.0060 'International Tables Vol C Tables 4.2.6.8 and 6.1.1.4'

loop_
_geom_angle_atom_site_label_1
_geom_angle_atom_site_label_2
_geom_angle_atom_site_label_3
_geom_angle
O1 Cu1 Cu2 82.47(6)
O4 Cu1 Cu2 85.23(6)
O5 Cu1 Cu2 84.10(7)
O7 Cu1 Cu2 84.47(7)
N3 Cu1 Cu2 176.46(6)
O4 Cu1 O1 167.66(9)
O5 Cu1 O1 92.42(10)
O7 Cu1 O1 86.28(9)
O5 Cu1 O4 87.16(10)
O7 Cu1 O4 91.69(10)
O5 Cu1 O7 168.56(10)
O1 Cu1 N3 93.99(9)
O4 Cu1 N3 98.31(9)
O5 Cu1 N3 96.28(10)
O7 Cu1 N3 95.14(9)
O2 Cu2 Cu1 86.03(6)
O3 Cu2 Cu1 83.25(7)
O6 Cu2 Cu1 83.53(7)
O8 Cu2 Cu1 83.33(7)
N1 Cu2 Cu1 174.66(7)
O2 Cu2 O3 169.03(9)
O2 Cu2 O6 91.44(10)
O3 Cu2 O6 89.65(11)
O8 Cu2 O6 166.79(10)
O2 Cu2 O8 88.92(9)
O3 Cu2 O8 87.55(10)
O2 Cu2 N1 98.31(9)
O3 Cu2 N1 92.28(9)
O6 Cu2 N1 99.40(9)
O8 Cu2 N1 93.61(10)
C1 O1 Cu1 122.58(19)
C1 O2 Cu2 120.58(19)
C11 O3 Cu2 123.63(18)
C11 O4 Cu1 121.18(18)
C21 O5 Cu1 123.2(2)
C21 O6 Cu2 121.9(2)
C31 O7 Cu1 122.6(2)
C31 O8 Cu2 122.2(2)
C41 N1 Cu2 119.8(2)
C45 N1 Cu2 122.4(2)
C45 N1 C41 117.6(3)
C46 N2 H2A 120.0
C46 N2 H2B 120.0
H2A N2 H2B 120.0
C47 N3 Cu1 117.9(2)
C51 N3 Cu1 124.7(2)
C51 N3 C47 117.4(3)
C52 N4 H4A 120.0
C52 N4 H4B 120.0
H4A N4 H4B 120.0
O1 C1 C2 116.5(3)
O2 C1 O1 125.7(3)
O2 C1 C2 117.8(3)
C3 C2 C1 119.8(3)
C3 C2 C7 121.3(3)
C7 C2 C1 118.8(3)
C2 C3 C4 117.6(4)
C2 C3 C8 121.8(3)
C4 C3 C8 120.6(4)
C3 C4 H4 118.9
C5 C4 C3 122.2(4)
C5 C4 H4 118.9
C4 C5 C9 119.4(5)
C6 C5 C4 118.6(3)
C6 C5 C9 122.0(4)
C5 C6 C7 122.7(4)
C5 C6 H6 118.7
C7 C6 H6 118.7
C2 C7 C10 121.6(3)
C6 C7 C2 117.6(4)
C6 C7 C10 120.8(4)
C3 C8 H8A 109.5
C3 C8 H8B 109.5
C3 C8 H8C 109.5
H8A C8 H8B 109.5
H8A C8 H8C 109.5
H8B C8 H8C 109.5
C5 C9 H9A 109.5
C5 C9 H9B 109.5
C5 C9 H9C 109.5
H9A C9 H9B 109.5
H9A C9 H9C 109.5
H9B C9 H9C 109.5
C7 C10 H10A 109.5
C7 C10 H10B 109.5
C7 C10 H10C 109.5
H10A C10 H10B 109.5
H10A C10 H10C 109.5
H10B C10 H10C 109.5
O3 C11 O4 124.9(3)
O3 C11 C12 116.8(2)
O4 C11 C12 118.3(3)
C13 C12 C11 119.1(3)
C17 C12 C11 120.4(2)
C17 C12 C13 120.4(3)
C12 C13 C18 122.5(3)
C14 C13 C12 117.8(3)
C14 C13 C18 119.7(3)
C13 C14 H14 118.5
C15 C14 C13 122.9(3)
C15 C14 H14 118.5
C14 C15 C19 120.6(4)
C16 C15 C14 117.9(3)
C16 C15 C19 121.5(4)
C15 C16 C17 122.9(3)
C15 C16 H16 118.5
C17 C16 H16 118.5
C12 C17 C20 122.6(3)
C16 C17 C12 118.1(3)
C16 C17 C20 119.2(3)
C13 C18 H18A 109.5
C13 C18 H18B 109.5
C13 C18 H18C 109.5
H18A C18 H18B 109.5
H18A C18 H18C 109.5
H18B C18 H18C 109.5
C15 C19 H19A 109.5
C15 C19 H19B 109.5
C15 C19 H19C 109.5
H19A C19 H19B 109.5
H19A C19 H19C 109.5
H19B C19 H19C 109.5
C17 C20 H20A 109.5
C17 C20 H20B 109.5
C17 C20 H20C 109.5
H20A C20 H20B 109.5
H20A C20 H20C 109.5
H20B C20 H20C 109.5
O5 C21 C22 116.5(3)
O6 C21 O5 123.8(3)
O6 C21 C22 119.6(3)
C23 C22 C21 121.1(3)
C27 C22 C21 121.3(3)
C27 C22 C23 117.5(3)
C22 C23 C28 123.0(4)
C24 C23 C22 118.7(4)
C24 C23 C28 118.3(4)
C23 C24 H24 118.1
C25 C24 C23 123.8(4)
C25 C24 H24 118.1
C24 C25 C26 116.9(4)
C24 C25 C29 122.4(4)
C26 C25 C29 120.7(5)
C25 C26 C27 122.3(4)
C25 C26 H26 118.8
C27 C26 H26 118.8
C26 C27 C22 120.7(4)
C26 C27 C30 115.9(4)
C22 C27 C30 123.4(4)
C23 C28 H28A 109.5
C23 C28 H28B 109.5
C23 C28 H28C 109.5
H28A C28 H28B 109.5
H28A C28 H28C 109.5
H28B C28 H28C 109.5
C25 C29 H29A 109.5
C25 C29 H29B 109.5
C25 C29 H29C 109.5
H29A C29 H29B 109.5
H29A C29 H29C 109.5
H29B C29 H29C 109.5
C27 C30 H30A 109.5
C27 C30 H30B 109.5
C27 C30 H30C 109.5
H30A C30 H30B 109.5
H30A C30 H30C 109.5
H30B C30 H30C 109.5
O7 C31 O8 123.6(3)
O7 C31 C32 118.8(3)
O8 C31 C32 117.5(3)
C33 C32 C31 120.3(3)
C33 C32 C37 119.2(3)
C37 C32 C31 120.5(3)
C32 C33 C38 123.6(4)
C34 C33 C32 118.1(4)
C34 C33 C38 118.3(4)
C33 C34 H34 118.2
C35 C34 C33 123.6(4)
C35 C34 H34 118.2
C34 C35 C36 117.4(4)
C34 C35 C39 121.7(5)
C36 C35 C39 120.8(6)
C35 C36 H36 118.8
C37 C36 C35 122.5(5)
C37 C36 H36 118.8
C32 C37 C40 123.3(4)
C36 C37 C32 119.2(4)
C36 C37 C40 117.5(4)
C33 C38 H38A 109.5
C33 C38 H38B 109.5
C33 C38 H38C 109.5
H38A C38 H38B 109.5
H38A C38 H38C 109.5
H38B C38 H38C 109.5
C35 C39 H39A 109.5
C35 C39 H39B 109.5
C35 C39 H39C 109.5
H39A C39 H39B 109.5
H39A C39 H39C 109.5
H39B C39 H39C 109.5
C37 C40 H40A 109.5
C37 C40 H40B 109.5
C37 C40 H40C 109.5
H40A C40 H40B 109.5
H40A C40 H40C 109.5
H40B C40 H40C 109.5
N1 C41 C42 123.0(3)
N1 C41 H41 118.5
C42 C41 H41 118.5
C41 C42 C46 116.9(3)
C43 C42 C41 118.3(3)
C43 C42 C46 124.8(3)
C42 C43 H43 120.2
C44 C43 C42 119.5(3)
C44 C43 H43 120.2
C43 C44 C45 118.6(3)
C43 C44 H44 120.7
C45 C44 H44 120.7
N1 C45 C44 123.0(3)
N1 C45 H45 118.5
C44 C45 H45 118.5
O9 C46 N2 123.0(3)
O9 C46 C42 120.4(3)
N2 C46 C42 116.5(3)
N3 C47 C48 124.0(3)
N3 C47 H47 118.0
C48 C47 H47 118.0
C47 C48 C49 117.4(3)
C47 C48 C52 118.1(3)
C49 C48 C52 124.5(3)
C48 C49 H49 120.5
C50 C49 C48 118.9(3)
C50 C49 H49 120.5
C49 C50 C51 119.3(3)
C49 C50 H50 120.4
C51 C50 H50 120.4
N3 C51 C50 123.0(3)
N3 C51 H51 118.5
C50 C51 H51 118.5
O10 C52 N4 122.6(3)
O10 C52 C48 120.1(3)
N4 C52 C48 117.3(3)

loop_
_geom_bond_atom_site_label_1
_geom_bond_atom_site_label_2
_geom_bond_distance
_geom_bond_publ_flag
Cu1 Cu2 2.5990(4) ?
Cu1 O1 1.9874(18) yes
Cu1 O4 1.970(2) yes
Cu1 O5 1.958(2) yes
Cu1 O7 1.967(2) yes
Cu1 N3 2.164(2) yes
Cu2 O2 1.9611(18) yes
Cu2 O3 1.9671(18) yes
Cu2 O6 1.983(3) yes
Cu2 O8 1.981(2) yes
Cu2 N1 2.165(2) yes
O1 C1 1.258(4) y
O2 C1 1.253(4) y
O3 C11 1.254(3) y
O4 C11 1.258(3) y
O5 C21 1.262(4) y
O6 C21 1.248(4) y
O7 C31 1.258(4) y
O8 C31 1.268(4) y
O9 C46 1.222(4) ?
O10 C52 1.236(4) ?
N1 C41 1.342(4) ?
N1 C45 1.336(4) ?
N2 H2A 0.8600 ?
N2 H2B 0.8600 ?
N3 C47 1.333(4) ?
N3 C51 1.323(4) ?
N4 H4A 0.8600 ?
N4 H4B 0.8600 ?
C1 C2 1.508(4) ?
C2 C3 1.377(5) ?
C2 C7 1.402(5) ?
C3 C4 1.404(5) ?
C3 C8 1.512(6) ?
C4 H4 0.9300 ?
C5 C4 1.377(6) ?
C5 C6 1.343(6) ?
C5 C9 1.535(5) ?
C6 H6 0.9300 ?
C7 C6 1.400(5) ?
C7 C10 1.493(6) ?
C8 H8A 0.9600 ?
C8 H8B 0.9600 ?
C8 H8C 0.9600 ?
C9 H9A 0.9600 ?
C9 H9B 0.9600 ?
C9 H9C 0.9600 ?
C10 H10A 0.9600 ?
C10 H10B 0.9600 ?
C10 H10C 0.9600 ?
C12 C11 1.496(4) ?
C12 C13 1.404(4) ?
C12 C17 1.392(4) ?
C13 C14 1.390(4) ?
C13 C18 1.505(5) ?
C14 H14 0.9300 ?
C15 C14 1.364(5) ?
C15 C16 1.364(5) ?
C15 C19 1.502(5) ?
C16 H16 0.9300 ?
C17 C16 1.388(4) ?
C17 C20 1.498(5) ?
C18 H18A 0.9600 ?
C18 H18B 0.9600 ?
C18 H18C 0.9600 ?
C19 H19A 0.9600 ?
C19 H19B 0.9600 ?
C19 H19C 0.9600 ?
C20 H20A 0.9600 ?
C20 H20B 0.9600 ?
C20 H20C 0.9600 ?
C21 C22 1.502(5) ?
C22 C23 1.415(5) ?
C22 C27 1.403(5) ?
C24 C25 1.362(7) ?
C24 C23 1.388(6) ?
C24 H24 0.9300 ?
C25 C29 1.514(6) ?
C26 C25 1.375(6) ?
C26 C27 1.377(6) ?
C26 H26 0.9300 ?
C27 C30 1.523(6) ?
C28 C23 1.515(6) ?
C28 H28A 0.9600 ?
C28 H28B 0.9600 ?
C28 H28C 0.9600 ?
C29 H29A 0.9600 ?
C29 H29B 0.9600 ?
C29 H29C 0.9600 ?
C30 H30A 0.9600 ?
C30 H30B 0.9600 ?
C30 H30C 0.9600 ?
C31 C32 1.482(5) ?
C32 C33 1.404(5) ?
C32 C37 1.406(5) ?
C34 C33 1.380(6) ?
C34 C35 1.356(7) ?
C34 H34 0.9300 ?
C35 C36 1.382(7) ?
C35 C39 1.547(7) ?
C36 H36 0.9300 ?
C37 C36 1.366(6) ?
C37 C40 1.522(5) ?
C38 C33 1.491(6) ?
C38 H38A 0.9600 ?
C38 H38B 0.9600 ?
C38 H38C 0.9600 ?
C39 H39A 0.9600 ?
C39 H39B 0.9600 ?
C39 H39C 0.9600 ?
C40 H40A 0.9600 ?
C40 H40B 0.9600 ?
C40 H40C 0.9600 ?
C41 C42 1.381(4) ?
C41 H41 0.9300 ?
C42 C43 1.377(5) ?
C42 C46 1.502(4) ?
C43 C44 1.374(5) ?
C43 H43 0.9300 ?
C44 H44 0.9300 ?
C45 C44 1.379(5) ?
C45 H45 0.9300 ?
C46 N2 1.321(4) ?
C47 H47 0.9300 ?
C48 C52 1.496(4) ?
C48 C47 1.379(4) ?
C48 C49 1.389(5) ?
C49 C50 1.368(5) ?
C49 H49 0.9300 ?
C50 C51 1.374(5) ?
C50 H50 0.9300 ?
C51 H51 0.9300 ?
C52 N4 1.317(4) ?

loop_
_geom_hbond_atom_site_label_D
_geom_hbond_atom_site_label_H
_geom_hbond_atom_site_label_A
_geom_hbond_site_symmetry_A
_geom_hbond_distance_DH
_geom_hbond_distance_HA
_geom_hbond_distance_DA
_geom_hbond_angle_DHA
_geom_hbond_publ_flag
N2 H2A O10 3_545 0.86 2.06 2.906(4) 170 yes
N4 H4A O9 3_455 0.86 2.10 2.955(4) 173 yes
N4 H4B O9 4_556 0.86 2.44 3.228(4) 153 yes
C50 H50 O8 4_556 0.93 2.54 3.448(4) 166 yes

loop_
_geom_torsion_atom_site_label_1
_geom_torsion_atom_site_label_2
_geom_torsion_atom_site_label_3
_geom_torsion_atom_site_label_4
_geom_torsion
O1 Cu1 Cu2 O2 -10.92(9)
O1 Cu1 Cu2 O3 171.40(11)
O1 Cu1 Cu2 O6 80.98(10)
O1 Cu1 Cu2 O8 -100.30(10)
O4 Cu1 Cu2 O2 168.21(10)
O4 Cu1 Cu2 O3 -9.47(11)
O4 Cu1 Cu2 O6 -99.89(10)
O4 Cu1 Cu2 O8 78.84(10)
O5 Cu1 Cu2 O2 -104.16(10)
O5 Cu1 Cu2 O3 78.16(11)
O5 Cu1 Cu2 O6 -12.25(11)
O5 Cu1 Cu2 O8 166.47(10)
O7 Cu1 Cu2 O2 76.04(10)
O7 Cu1 Cu2 O3 -101.64(10)
O7 Cu1 Cu2 O6 167.94(10)
O7 Cu1 Cu2 O8 -13.33(9)
Cu2 Cu1 O1 C1 16.1(2)
O4 Cu1 O1 C1 12.1(6)
O5 Cu1 O1 C1 99.8(2)
O7 Cu1 O1 C1 -68.8(2)
N3 Cu1 O1 C1 -163.7(2)
Cu2 Cu1 O4 C11 10.9(2)
O1 Cu1 O4 C11 15.0(6)
O5 Cu1 O4 C11 -73.4(2)
O7 Cu1 O4 C11 95.2(2)
N3 Cu1 O4 C11 -169.3(2)
Cu2 Cu1 O5 C21 11.1(3)
O1 Cu1 O5 C21 -71.1(3)
O4 Cu1 O5 C21 96.6(3)
O7 Cu1 O5 C21 12.1(7)
N3 Cu1 O5 C21 -165.4(3)
Cu2 Cu1 O7 C31 13.6(2)
O1 Cu1 O7 C31 96.4(2)
O5 Cu1 O7 C31 12.6(7)
O4 Cu1 O7 C31 -71.4(2)
N3 Cu1 O7 C31 -169.9(2)
O1 Cu1 N3 C47 35.0(2)
O1 Cu1 N3 C51 -146.3(3)
O4 Cu1 N3 C47 -144.1(2)
O4 Cu1 N3 C51 34.6(3)
O5 Cu1 N3 C47 127.9(2)
O5 Cu1 N3 C51 -53.4(3)
O7 Cu1 N3 C47 -51.6(2)
O7 Cu1 N3 C51 127.1(3)
Cu1 Cu2 O2 C1 9.9(2)
O3 Cu2 O2 C1 22.1(7)
O6 Cu2 O2 C1 -73.5(2)
O8 Cu2 O2 C1 93.3(2)
N1 Cu2 O2 C1 -173.2(2)
Cu1 Cu2 O3 C11 11.8(3)
O2 Cu2 O3 C11 -0.4(8)
O6 Cu2 O3 C11 95.4(3)
O8 Cu2 O3 C11 -71.7(3)
N1 Cu2 O3 C11 -165.3(3)
Cu1 Cu2 O6 C21 18.6(3)
O2 Cu2 O6 C21 104.4(3)
O3 Cu2 O6 C21 -64.6(3)
O8 Cu2 O6 C21 13.0(6)
N1 Cu2 O6 C21 -156.9(3)
Cu1 Cu2 O8 C31 18.5(2)
O2 Cu2 O8 C31 -67.6(2)
O3 Cu2 O8 C31 102.0(2)
O6 Cu2 O8 C31 24.1(6)
N1 Cu2 O8 C31 -165.9(2)
O2 Cu2 N1 C41 168.5(2)
O2 Cu2 N1 C45 -15.9(3)
O3 Cu2 N1 C41 -14.4(3)
O3 Cu2 N1 C45 161.2(3)
O6 Cu2 N1 C41 75.6(3)
O6 Cu2 N1 C45 -108.8(3)
O8 Cu2 N1 C41 -102.1(3)
O8 Cu2 N1 C45 73.5(3)
Cu1 O1 C1 O2 -14.3(4)
Cu1 O1 C1 C2 165.4(2)
Cu2 O2 C1 O1 -0.7(4)
Cu2 O2 C1 C2 179.6(2)
Cu2 O3 C11 O4 -7.4(5)
Cu2 O3 C11 C12 172.9(2)
Cu1 O4 C11 O3 -5.7(4)
Cu1 O4 C11 C12 174.0(2)
Cu2 O6 C21 O5 -16.6(5)
Cu2 O6 C21 C22 159.6(2)
Cu1 O7 C31 O8 -3.9(4)
Cu1 O7 C31 C32 176.79(19)
Cu2 O8 C31 O7 -14.5(4)
Cu2 O8 C31 C32 164.9(2)
Cu2 N1 C41 C42 177.1(2)
C45 N1 C41 C42 1.3(5)
Cu2 N1 C45 C44 -175.6(3)
C41 N1 C45 C44 0.0(5)
Cu1 N3 C47 C48 179.3(2)
C51 N3 C47 C48 0.5(5)
Cu1 N3 C51 C50 -178.9(3)
C47 N3 C51 C50 -0.2(5)
O1 C1 C2 C3 -79.3(4)
O1 C1 C2 C7 98.9(4)
O2 C1 C2 C3 100.5(4)
O2 C1 C2 C7 -81.3(4)
C1 C2 C3 C4 179.0(3)
C1 C2 C3 C8 -2.2(6)
C7 C2 C3 C4 0.9(6)
C7 C2 C3 C8 179.7(4)
C1 C2 C7 C6 -177.6(3)
C1 C2 C7 C10 -1.0(5)
C3 C2 C7 C6 0.6(5)
C3 C2 C7 C10 177.1(4)
C2 C3 C4 C5 -0.8(6)
C8 C3 C4 C5 -179.6(4)
C6 C5 C4 C3 -0.8(6)
C9 C5 C4 C3 -180.0(4)
C4 C5 C6 C7 2.4(7)
C9 C5 C6 C7 -178.5(4)
C2 C7 C6 C5 -2.3(6)
C10 C7 C6 C5 -178.9(4)
C13 C12 C11 O3 49.5(4)
C13 C12 C11 O4 -130.2(3)
C17 C12 C11 O3 -127.3(3)
C17 C12 C11 O4 53.0(5)
C11 C12 C13 C14 -177.5(3)
C11 C12 C13 C18 1.6(6)
C17 C12 C13 C14 -0.7(5)
C17 C12 C13 C18 178.4(4)
C11 C12 C17 C16 176.5(3)
C11 C12 C17 C20 0.4(6)
C13 C12 C17 C16 -0.2(5)
C13 C12 C17 C20 -176.4(4)
C12 C13 C14 C15 1.2(6)
C18 C13 C14 C15 -177.9(4)
C16 C15 C14 C13 -0.7(6)
C19 C15 C14 C13 177.8(4)
C14 C15 C16 C17 -0.3(6)
C19 C15 C16 C17 -178.9(4)
C12 C17 C16 C15 0.8(6)
C20 C17 C16 C15 177.0(4)
O6 C21 O5 Cu1 -0.3(5)
C22 C21 O5 Cu1 -176.7(2)
O5 C21 C22 C23 153.9(3)
O5 C21 C22 C27 -22.3(5)
O6 C21 C22 C23 -22.6(5)
O6 C21 C22 C27 161.2(3)
C21 C22 C23 C24 -173.5(4)
C21 C22 C23 C28 7.8(6)
C27 C22 C23 C24 2.8(6)
C27 C22 C23 C28 -175.9(4)
C21 C22 C27 C26 174.1(3)
C21 C22 C27 C30 -5.8(6)
C23 C22 C27 C26 -2.2(5)
C23 C22 C27 C30 177.8(4)
C25 C24 C23 C22 -0.5(8)
C25 C24 C23 C28 178.3(5)
C23 C24 C25 C26 -2.5(8)
C23 C24 C25 C29 176.6(5)
C27 C26 C25 C24 3.2(7)
C27 C26 C25 C29 -175.9(4)
C25 C26 C27 C22 -0.9(6)
C25 C26 C27 C30 179.1(4)
O7 C31 C32 C33 -32.4(4)
O7 C31 C32 C37 146.7(3)
O8 C31 C32 C33 148.2(3)
O8 C31 C32 C37 -32.6(4)
C31 C32 C33 C34 -179.0(4)
C31 C32 C33 C38 -0.1(6)
C37 C32 C33 C34 1.8(5)
C37 C32 C33 C38 -179.3(4)
C31 C32 C37 C36 179.1(4)
C31 C32 C37 C40 -3.7(6)
C33 C32 C37 C36 -1.8(6)
C33 C32 C37 C40 175.5(4)
C35 C34 C33 C32 -0.3(8)
C35 C34 C33 C38 -179.3(5)
C33 C34 C35 C36 -1.3(9)
C33 C34 C35 C39 -179.6(6)
C34 C35 C36 C37 1.4(9)
C39 C35 C36 C37 179.6(6)
C32 C37 C36 C35 0.1(8)
C40 C37 C36 C35 -177.3(5)
N1 C41 C42 C43 -1.5(5)
N1 C41 C42 C46 179.3(3)
C41 C42 C43 C44 0.3(5)
C46 C42 C43 C44 179.5(3)
C41 C42 C46 O9 22.0(4)
C41 C42 C46 N2 -156.7(3)
C43 C42 C46 O9 -157.2(3)
C43 C42 C46 N2 24.1(5)
C42 C43 C44 C45 0.9(6)
N1 C45 C44 C43 -1.1(6)
C49 C48 C47 N3 -0.2(5)
C52 C48 C47 N3 177.5(3)
C47 C48 C49 C50 -0.4(5)
C52 C48 C49 C50 -178.0(3)
C47 C48 C52 O10 -22.2(5)
C47 C48 C52 N4 158.1(3)
C49 C48 C52 O10 155.3(3)
C49 C48 C52 N4 -24.4(5)
C48 C49 C50 C51 0.8(5)
C49 C50 C51 N3 -0.5(5)
